data_4331181
loop_
_publ_author_name
'Adam C. Malcolm'
'Kyle J. Sabourin'
'Robert McDonald'
'Michael J. Ferguson'
'Eric Rivard'

_publ_contact_author_address
;
Department of Chemistry
University of Alberta
Edmonton
AB T6G 2G2
CANADA
;
_publ_contact_author_email ERIVARD@UALBERTA.CA
_publ_contact_author_name 'E. Rivard'
_publ_section_title
;
 Donor-Acceptor Complexation and Dehydrogenation Chemistry of Aminoboranes
;
_journal_name_full 'Inorganic Chemistry'
_journal_page_first 12905
_journal_page_last 12916
_journal_paper_doi 10.1021/ic3018997
_journal_volume 51
_journal_year 2012
_chemical_formula_moiety 'C18 H39.96 B2 Cl0.04 N P, 1.5(C H2 Cl2)'
_chemical_formula_sum 'C19.5 H42.96 B2 Cl3.04 N P'
_chemical_formula_weight 450.49
_chemical_name_common 3
_chemical_name_systematic
; 
 ? 
;
_space_group_IT_number 14
_symmetry_cell_setting monoclinic
_symmetry_space_group_name_Hall '-P 2ybc'
_symmetry_space_group_name_H-M 'P 1 21/c 1'
_atom_sites_solution_hydrogens geom
_atom_sites_solution_primary direct
_atom_sites_solution_secondary difmap
_audit_creation_method SHELXL-97
_cell_angle_alpha 90.00
_cell_angle_beta 110.9230(10)
_cell_angle_gamma 90.00
_cell_formula_units_Z 4
_cell_length_a 10.9130(6)
_cell_length_b 18.3557(10)
_cell_length_c 13.6997(8)
_cell_measurement_reflns_used 6633
_cell_measurement_temperature 173(2)
_cell_measurement_theta_max 23.82
_cell_measurement_theta_min 2.22
_cell_volume 2563.3(2)
_computing_cell_refinement 'Bruker SAINT'
_computing_data_collection 'Bruker APEX2'
_computing_data_reduction 'Bruker SAINT'
_computing_molecular_graphics 'Bruker SHELXTL'
_computing_publication_material 'Bruker SHELXTL'
_computing_structure_refinement 'SHELXL-97 (Sheldrick, 2008)'
_computing_structure_solution 'SHELXS-97 (Sheldrick, 2008)'
_diffrn_ambient_temperature 173(2)
_diffrn_measured_fraction_theta_full 1.000
_diffrn_measured_fraction_theta_max 0.993
_diffrn_measurement_device_type 'Bruker APEX-II CCD'
_diffrn_measurement_method '\w scans'
_diffrn_radiation_monochromator graphite
_diffrn_radiation_source 'fine-focus sealed tube'
_diffrn_radiation_type MoK\a
_diffrn_radiation_wavelength 0.71073
_diffrn_reflns_av_R_equivalents 0.0424
_diffrn_reflns_av_sigmaI/netI 0.0373
_diffrn_reflns_limit_h_max 14
_diffrn_reflns_limit_h_min -14
_diffrn_reflns_limit_k_max 23
_diffrn_reflns_limit_k_min -23
_diffrn_reflns_limit_l_max 17
_diffrn_reflns_limit_l_min -17
_diffrn_reflns_number 22370
_diffrn_reflns_theta_full 26.40
_diffrn_reflns_theta_max 27.66
_diffrn_reflns_theta_min 1.94
_exptl_absorpt_coefficient_mu 0.430
_exptl_absorpt_correction_T_max 0.8957
_exptl_absorpt_correction_T_min 0.8658
_exptl_absorpt_correction_type integration
_exptl_absorpt_process_details 'SADABS (Sheldrick, 2008)'
_exptl_crystal_colour colourless
_exptl_crystal_density_diffrn 1.171
_exptl_crystal_description fragment
_exptl_crystal_F_000 975
_exptl_crystal_size_max 0.34
_exptl_crystal_size_mid 0.29
_exptl_crystal_size_min 0.26
_platon_squeeze_details
;
Attempts to refine peaks of residual electron density as disordered 
or partial-occupancy solvent dichloromethane chlorine or carbon atoms 
were unsuccessful.  The data were corrected for disordered electron 
density through use of the SQUEEZE procedure (Sluis, P. van der; Spek, 
A. L. Acta Crystallogr. 1990, A46, 194-201) as implemented in PLATON 
(Spek, A. L. Acta Crystallogr. 1990, A46, C34; Spek, A. L. J. Appl. 
Cryst. 2003, 36, 7-13.  PLATON - a multipurpose crystallographic tool.  
Utrecht University, Utrecht, The Netherlands).  A total solvent-
accessible void volume of 734 \%A3 with a total electron count of 248 
(consistent with 6 molecules of solvent dichloromethane, or 1.5 molecules 
per formula unit of the Cy3PBH2NH2BH3 molecule) was found in the unit cell.
;
_refine_diff_density_max 0.300
_refine_diff_density_min -0.204
_refine_diff_density_rms 0.036
_refine_ls_extinction_method none
_refine_ls_goodness_of_fit_ref 1.066
_refine_ls_hydrogen_treatment mixed
_refine_ls_matrix_type full
_refine_ls_number_parameters 232
_refine_ls_number_reflns 5933
_refine_ls_number_restraints 0
_refine_ls_restrained_S_all 1.066
_refine_ls_R_factor_all 0.0563
_refine_ls_R_factor_gt 0.0422
_refine_ls_shift/su_max 0.003
_refine_ls_shift/su_mean 0.000
_refine_ls_structure_factor_coef Fsqd
_refine_ls_weighting_details 'calc w=1/[\s^2^(Fo^2^)+(0.0556P)^2^+0.4880P] where P=(Fo^2^+2Fc^2^)/3'
_refine_ls_weighting_scheme calc
_refine_ls_wR_factor_gt 0.1202
_refine_ls_wR_factor_ref 0.1252
_reflns_number_gt 4489
_reflns_number_total 5933
_reflns_threshold_expression I>2\s(I)
_cod_data_source_file ic3018997_si_002_1.cif
_cod_data_source_block riv1291
_cod_original_formula_sum 'C19.50 H42.96 B2 Cl3.04 N P'
_cod_database_code 4331181

loop_
_symmetry_equiv_pos_as_xyz
'x, y, z'
'-x, y+1/2, -z+1/2'
'-x, -y, -z'
'x, -y-1/2, z-1/2'

loop_
_atom_site_label
_atom_site_type_symbol
_atom_site_fract_x
_atom_site_fract_y
_atom_site_fract_z
_atom_site_U_iso_or_equiv
_atom_site_adp_type
_atom_site_occupancy
_atom_site_symmetry_multiplicity
_atom_site_calc_flag
_atom_site_refinement_flags
_atom_site_disorder_assembly
_atom_site_disorder_group
P P 0.45153(4) 0.35797(2) 0.25370(3) 0.02528(11) Uani 1 1 d . . .
N N 0.51676(15) 0.40786(8) 0.06937(10) 0.0312(3) Uani 1 1 d . A .
H1NA H 0.5115(17) 0.4523(11) 0.0840(14) 0.034(5) Uiso 1 1 d . . .
H1NB H 0.603(2) 0.3971(11) 0.1086(17) 0.056(6) Uiso 1 1 d . . .
C11 C 0.47519(16) 0.44644(8) 0.32073(11) 0.0300(3) Uani 1 1 d . . .
H11 H 0.4915 0.4366 0.3961 0.036 Uiso 1 1 calc R . .
C12 C 0.59470(17) 0.48801(9) 0.31554(13) 0.0357(4) Uani 1 1 d . . .
H12A H 0.6742 0.4574 0.3451 0.043 Uiso 1 1 calc R . .
H12B H 0.5821 0.4985 0.2417 0.043 Uiso 1 1 calc R . .
C13 C 0.6137(2) 0.55959(9) 0.37678(13) 0.0434(4) Uani 1 1 d . . .
H13A H 0.6339 0.5488 0.4517 0.052 Uiso 1 1 calc R . .
H13B H 0.6890 0.5865 0.3702 0.052 Uiso 1 1 calc R . .
C14 C 0.4915(2) 0.60656(9) 0.33637(14) 0.0468(5) Uani 1 1 d . . .
H14A H 0.5045 0.6512 0.3794 0.056 Uiso 1 1 calc R . .
H14B H 0.4763 0.6214 0.2635 0.056 Uiso 1 1 calc R . .
C15 C 0.3726(2) 0.56576(9) 0.34001(14) 0.0444(4) Uani 1 1 d . . .
H15A H 0.2938 0.5968 0.3102 0.053 Uiso 1 1 calc R . .
H15B H 0.3842 0.5553 0.4137 0.053 Uiso 1 1 calc R . .
C16 C 0.35168(18) 0.49426(9) 0.27894(13) 0.0375(4) Uani 1 1 d . . .
H16A H 0.3318 0.5047 0.2040 0.045 Uiso 1 1 calc R . .
H16B H 0.2760 0.4679 0.2857 0.045 Uiso 1 1 calc R . .
C21 C 0.30289(15) 0.31841(8) 0.26568(11) 0.0291(3) Uani 1 1 d . . .
H21 H 0.2286 0.3513 0.2263 0.035 Uiso 1 1 calc R . .
C22 C 0.30470(16) 0.31486(10) 0.37784(12) 0.0365(4) Uani 1 1 d . . .
H22A H 0.3777 0.2832 0.4202 0.044 Uiso 1 1 calc R . .
H22B H 0.3199 0.3642 0.4089 0.044 Uiso 1 1 calc R . .
C23 C 0.17540(18) 0.28503(11) 0.38058(15) 0.0469(5) Uani 1 1 d . . .
H23A H 0.1802 0.2815 0.4540 0.056 Uiso 1 1 calc R . .
H23B H 0.1032 0.3188 0.3432 0.056 Uiso 1 1 calc R . .
C24 C 0.14691(17) 0.21055(11) 0.33002(16) 0.0479(5) Uani 1 1 d . . .
H24A H 0.2160 0.1759 0.3702 0.057 Uiso 1 1 calc R . .
H24B H 0.0618 0.1926 0.3311 0.057 Uiso 1 1 calc R . .
C25 C 0.14202(18) 0.21403(11) 0.21827(16) 0.0487(5) Uani 1 1 d . . .
H25A H 0.0688 0.2460 0.1770 0.058 Uiso 1 1 calc R . .
H25B H 0.1253 0.1647 0.1871 0.058 Uiso 1 1 calc R . .
C26 C 0.27082(17) 0.24333(9) 0.21327(14) 0.0398(4) Uani 1 1 d . . .
H26A H 0.2637 0.2473 0.1394 0.048 Uiso 1 1 calc R . .
H26B H 0.3428 0.2089 0.2489 0.048 Uiso 1 1 calc R . .
C31 C 0.59023(14) 0.29843(8) 0.32726(11) 0.0276(3) Uani 1 1 d . . .
H31 H 0.5533 0.2482 0.3227 0.033 Uiso 1 1 calc R . .
C32 C 0.65596(16) 0.31527(9) 0.44433(12) 0.0334(3) Uani 1 1 d . . .
H32A H 0.6938 0.3649 0.4532 0.040 Uiso 1 1 calc R . .
H32B H 0.5892 0.3140 0.4777 0.040 Uiso 1 1 calc R . .
C33 C 0.76433(16) 0.26030(10) 0.49824(13) 0.0416(4) Uani 1 1 d . . .
H33A H 0.8081 0.2744 0.5724 0.050 Uiso 1 1 calc R . .
H33B H 0.7248 0.2115 0.4965 0.050 Uiso 1 1 calc R . .
C34 C 0.86565(17) 0.25638(12) 0.44599(14) 0.0482(5) Uani 1 1 d . . .
H34A H 0.9307 0.2180 0.4797 0.058 Uiso 1 1 calc R . .
H34B H 0.9127 0.3034 0.4548 0.058 Uiso 1 1 calc R . .
C35 C 0.79994(19) 0.23954(12) 0.33016(15) 0.0528(5) Uani 1 1 d . . .
H35A H 0.7607 0.1903 0.3218 0.063 Uiso 1 1 calc R . .
H35B H 0.8669 0.2396 0.2969 0.063 Uiso 1 1 calc R . .
C36 C 0.69344(16) 0.29494(10) 0.27521(13) 0.0384(4) Uani 1 1 d . . .
H36A H 0.6506 0.2811 0.2009 0.046 Uiso 1 1 calc R . .
H36B H 0.7336 0.3436 0.2780 0.046 Uiso 1 1 calc R . .
B1 B 0.41744(18) 0.36168(10) 0.10233(13) 0.0301(4) Uani 1 1 d . . .
H1BA H 0.3131(18) 0.3862(10) 0.0697(14) 0.042(5) Uiso 1 1 d . . .
H1BB H 0.4224(17) 0.3047(10) 0.0827(14) 0.039(5) Uiso 1 1 d . . .
B2 B 0.4958(2) 0.40387(11) -0.05283(14) 0.0337(4) Uani 1 1 d . . .
H2BA H 0.3925(18) 0.4279(9) -0.0989(14) 0.039(5) Uiso 1 1 d . . .
H2BB H 0.5005(18) 0.3430(10) -0.0732(14) 0.045(5) Uiso 1 1 d . . .
H2BC H 0.572(3) 0.4398(11) -0.0648(15) 0.039(5) Uiso 0.960(3) 1 d P A 1
Cl1 Cl 0.646(2) 0.4284(10) -0.0558(15) 0.080(8) Uiso 0.040(3) 1 d P A 2

loop_
_atom_site_aniso_label
_atom_site_aniso_U_11
_atom_site_aniso_U_22
_atom_site_aniso_U_33
_atom_site_aniso_U_23
_atom_site_aniso_U_13
_atom_site_aniso_U_12
P 0.0315(2) 0.02443(19) 0.01989(18) -0.00010(14) 0.00910(14) 0.00053(15)
N 0.0414(8) 0.0301(7) 0.0228(6) -0.0008(5) 0.0123(6) -0.0023(6)
C11 0.0429(9) 0.0246(7) 0.0229(7) -0.0007(6) 0.0122(6) 0.0020(6)
C12 0.0467(9) 0.0302(8) 0.0291(8) -0.0034(6) 0.0121(7) -0.0043(7)
C13 0.0662(12) 0.0299(8) 0.0320(9) -0.0056(7) 0.0147(8) -0.0097(8)
C14 0.0797(14) 0.0268(8) 0.0380(10) -0.0018(7) 0.0261(9) 0.0007(9)
C15 0.0716(13) 0.0290(8) 0.0398(10) 0.0025(7) 0.0285(9) 0.0101(8)
C16 0.0484(10) 0.0314(8) 0.0335(9) 0.0022(6) 0.0154(7) 0.0071(7)
C21 0.0294(7) 0.0318(8) 0.0259(7) 0.0031(6) 0.0096(6) 0.0023(6)
C22 0.0381(9) 0.0451(9) 0.0293(8) 0.0030(7) 0.0158(7) 0.0020(7)
C23 0.0411(10) 0.0614(12) 0.0452(10) 0.0121(9) 0.0240(8) 0.0062(8)
C24 0.0310(9) 0.0527(11) 0.0614(12) 0.0187(9) 0.0183(8) -0.0005(8)
C25 0.0379(9) 0.0477(11) 0.0557(12) -0.0006(9) 0.0111(8) -0.0107(8)
C26 0.0406(9) 0.0410(9) 0.0394(9) -0.0074(7) 0.0160(8) -0.0101(7)
C31 0.0302(7) 0.0265(7) 0.0251(7) -0.0013(6) 0.0085(6) 0.0005(6)
C32 0.0344(8) 0.0403(9) 0.0239(7) 0.0015(6) 0.0086(6) 0.0026(7)
C33 0.0364(9) 0.0504(10) 0.0318(9) 0.0063(7) 0.0045(7) 0.0049(8)
C34 0.0349(9) 0.0613(12) 0.0415(10) -0.0013(9) 0.0050(8) 0.0105(8)
C35 0.0408(10) 0.0720(14) 0.0424(11) -0.0085(9) 0.0108(8) 0.0196(9)
C36 0.0363(9) 0.0502(10) 0.0296(8) -0.0049(7) 0.0129(7) 0.0050(7)
B1 0.0367(9) 0.0325(9) 0.0204(8) -0.0003(7) 0.0095(7) -0.0010(7)
B2 0.0441(10) 0.0353(9) 0.0247(8) -0.0011(7) 0.0158(8) -0.0010(8)

loop_
_atom_type_symbol
_atom_type_description
_atom_type_scat_dispersion_real
_atom_type_scat_dispersion_imag
_atom_type_scat_source
C C 0.0033 0.0016 'International Tables Vol C Tables 4.2.6.8 and 6.1.1.4'
H H 0.0000 0.0000 'International Tables Vol C Tables 4.2.6.8 and 6.1.1.4'
B B 0.0013 0.0007 'International Tables Vol C Tables 4.2.6.8 and 6.1.1.4'
N N 0.0061 0.0033 'International Tables Vol C Tables 4.2.6.8 and 6.1.1.4'
P P 0.1023 0.0942 'International Tables Vol C Tables 4.2.6.8 and 6.1.1.4'
Cl Cl 0.1484 0.1585 'International Tables Vol C Tables 4.2.6.8 and 6.1.1.4'

loop_
_geom_angle_atom_site_label_1
_geom_angle_atom_site_label_2
_geom_angle_atom_site_label_3
_geom_angle
C21 P C11 105.99(7)
C21 P C31 107.17(7)
C11 P C31 107.98(7)
C21 P B1 105.45(7)
C11 P B1 115.77(7)
C31 P B1 113.83(7)
B1 N B2 114.84(13)
B1 N H1NA 110.0(12)
B2 N H1NA 107.0(12)
B1 N H1NB 112.7(13)
B2 N H1NB 109.3(13)
H1NA N H1NB 102.1(18)
C12 C11 C16 110.22(13)
C12 C11 P 112.72(11)
C16 C11 P 111.74(11)
C13 C12 C11 110.61(14)
C14 C13 C12 110.97(15)
C15 C14 C13 111.05(15)
C14 C15 C16 111.63(15)
C15 C16 C11 110.28(14)
C22 C21 C26 110.50(13)
C22 C21 P 114.27(11)
C26 C21 P 111.96(11)
C23 C22 C21 111.05(14)
C24 C23 C22 110.69(15)
C25 C24 C23 110.60(15)
C24 C25 C26 111.04(15)
C25 C26 C21 110.75(15)
C36 C31 C32 110.29(13)
C36 C31 P 111.45(11)
C32 C31 P 115.89(10)
C33 C32 C31 111.32(13)
C34 C33 C32 111.80(14)
C33 C34 C35 110.49(15)
C34 C35 C36 111.81(15)
C35 C36 C31 110.79(14)
N B1 P 115.61(11)
N B2 Cl1 103.3(6)
N B1 H1BA 111.5(9)
P B1 H1BA 102.1(9)
N B1 H1BB 110.4(9)
P B1 H1BB 102.7(9)
H1BA B1 H1BB 114.1(13)
N B2 H2BA 107.3(9)
N B2 H2BB 107.0(9)
H2BA B2 H2BB 110.7(13)
N B2 H2BC 106.8(10)
H2BA B2 H2BC 108.9(15)
H2BB B2 H2BC 115.7(15)

loop_
_geom_bond_atom_site_label_1
_geom_bond_atom_site_label_2
_geom_bond_distance
P C21 1.8372(15)
P C11 1.8380(15)
P C31 1.8470(15)
P B1 1.9730(17)
N B1 1.564(2)
N B2 1.608(2)
N H1NA 0.847(19)
N H1NB 0.93(2)
C11 C12 1.534(2)
C11 C16 1.537(2)
C12 C13 1.533(2)
C13 C14 1.517(3)
C14 C15 1.514(3)
C15 C16 1.529(2)
C21 C22 1.531(2)
C21 C26 1.536(2)
C22 C23 1.526(2)
C23 C24 1.514(3)
C24 C25 1.514(3)
C25 C26 1.529(2)
C31 C36 1.535(2)
C31 C32 1.536(2)
C32 C33 1.529(2)
C33 C34 1.518(3)
C34 C35 1.522(2)
C35 C36 1.525(2)
B2 Cl1 1.72(2)
B1 H1BA 1.155(18)
B1 H1BB 1.086(18)
B2 H2BA 1.164(18)
B2 H2BB 1.157(19)
B2 H2BC 1.12(2)

loop_
_geom_torsion_atom_site_label_1
_geom_torsion_atom_site_label_2
_geom_torsion_atom_site_label_3
_geom_torsion_atom_site_label_4
_geom_torsion
C21 P C11 C12 -178.54(11)
C31 P C11 C12 66.89(12)
B1 P C11 C12 -62.04(13)
C21 P C11 C16 -53.76(12)
C31 P C11 C16 -168.34(11)
B1 P C11 C16 62.73(13)
C16 C11 C12 C13 57.03(17)
P C11 C12 C13 -177.37(11)
C11 C12 C13 C14 -56.87(19)
C12 C13 C14 C15 56.23(19)
C13 C14 C15 C16 -56.37(19)
C14 C15 C16 C11 56.53(19)
C12 C11 C16 C15 -56.61(17)
P C11 C16 C15 177.23(11)
C11 P C21 C22 -53.09(13)
C31 P C21 C22 62.03(13)
B1 P C21 C22 -176.35(12)
C11 P C21 C26 -179.68(11)
C31 P C21 C26 -64.55(12)
B1 P C21 C26 57.06(13)
C26 C21 C22 C23 -55.55(18)
P C21 C22 C23 177.12(12)
C21 C22 C23 C24 57.07(19)
C22 C23 C24 C25 -57.9(2)
C23 C24 C25 C26 57.8(2)
C24 C25 C26 C21 -56.5(2)
C22 C21 C26 C25 55.09(19)
P C21 C26 C25 -176.31(12)
C21 P C31 C36 145.75(11)
C11 P C31 C36 -100.45(12)
B1 P C31 C36 29.56(13)
C21 P C31 C32 -87.02(12)
C11 P C31 C32 26.77(13)
B1 P C31 C32 156.79(11)
C36 C31 C32 C33 -55.20(18)
P C31 C32 C33 177.00(11)
C31 C32 C33 C34 55.52(19)
C32 C33 C34 C35 -55.3(2)
C33 C34 C35 C36 56.2(2)
C34 C35 C36 C31 -56.9(2)
C32 C31 C36 C35 55.75(18)
P C31 C36 C35 -174.05(12)
B2 N B1 P 174.29(12)
C21 P B1 N 167.84(12)
C11 P B1 N 51.04(15)
C31 P B1 N -74.97(14)
B1 N B2 Cl1 -158.0(7)

loop_
_platon_squeeze_void_nr
_platon_squeeze_void_average_x
_platon_squeeze_void_average_y
_platon_squeeze_void_average_z
_platon_squeeze_void_volume
_platon_squeeze_void_count_electrons
_platon_squeeze_void_content
1 0.500 1.000 0.148 367 124 ' '
2 0.500 0.500 0.648 367 124 ' '
